data_9016030
loop_
_publ_author_name
'Zaitsev, A. N.'
'Chakhmouradian, A. R.'
'Siidra, O. I.'
'Spratt, J.'
'Williams, C. T.'
'Stanley, C. J.'
'Petrov, S. V.'
'Britvin, S. N.'
'Polyakova, E. A.'

_publ_section_title
;
 Fluorine-, yttrium- and lanthanide-rich cerianite-(Ce) from carbonatitic rocks of the
 Kerimasi volcano and surrounding explosion craters, Gregory Rift, northern Tanzania
;
_journal_name_full 'Mineralogical Magazine'
_journal_page_first 2813
_journal_page_last 2822
_journal_paper_doi 10.1180/minmag.2011.075.6.2813
_journal_volume 75
_journal_year 2011
_chemical_compound_source 'Gregory Rift, northern Tanzania'
_chemical_formula_sum 'Ce0.62 Dy0.02 Er0.01 F0.24 Gd0.02 La0.03 Nd0.06 O1.68 Pr0.01 Sm0.01 Y0.2 Yb0.02'
_chemical_name_mineral Cerianite-(Ce)
_space_group_IT_number 225
_symmetry_space_group_name_Hall '-F 4 2 3'
_symmetry_space_group_name_H-M 'F m -3 m'
_cell_angle_alpha 90
_cell_angle_beta 90
_cell_angle_gamma 90
_cell_formula_units_Z 4
_cell_length_a 5.4203
_cell_length_b 5.4203
_cell_length_c 5.4203
_cell_volume 159.247
_database_code_amcsd 0018569
_exptl_crystal_density_diffrn 6.813
_cod_original_formula_sum '(Ce.62 Y.2 Nd.06 La.03 Pr.01 Sm.01 Gd.02 Dy.02 Er.01 Yb.02) O1.68 F.24'
_cod_database_code 9016030

loop_
_space_group_symop_operation_xyz
x,y,z
x,1/2+y,1/2+z
1/2+x,y,1/2+z
1/2+x,1/2+y,z
z,-x,y
z,1/2-x,1/2+y
1/2+z,-x,1/2+y
1/2+z,1/2-x,y
-y,z,-x
-y,1/2+z,1/2-x
1/2-y,z,1/2-x
1/2-y,1/2+z,-x
x,-y,z
x,1/2-y,1/2+z
1/2+x,-y,1/2+z
1/2+x,1/2-y,z
-z,x,-y
-z,1/2+x,1/2-y
1/2-z,x,1/2-y
1/2-z,1/2+x,-y
y,-z,x
y,1/2-z,1/2+x
1/2+y,-z,1/2+x
1/2+y,1/2-z,x
-x,y,-z
-x,1/2+y,1/2-z
1/2-x,y,1/2-z
1/2-x,1/2+y,-z
x,-z,-y
x,1/2-z,1/2-y
1/2+x,-z,1/2-y
1/2+x,1/2-z,-y
-z,y,x
-z,1/2+y,1/2+x
1/2-z,y,1/2+x
1/2-z,1/2+y,x
y,-x,-z
y,1/2-x,1/2-z
1/2+y,-x,1/2-z
1/2+y,1/2-x,-z
-x,z,y
-x,1/2+z,1/2+y
1/2-x,z,1/2+y
1/2-x,1/2+z,y
z,-y,-x
z,1/2-y,1/2-x
1/2+z,-y,1/2-x
1/2+z,1/2-y,-x
-y,x,z
-y,1/2+x,1/2+z
1/2-y,x,1/2+z
1/2-y,1/2+x,z
x,z,y
x,1/2+z,1/2+y
1/2+x,z,1/2+y
1/2+x,1/2+z,y
-z,-y,-x
-z,1/2-y,1/2-x
1/2-z,-y,1/2-x
1/2-z,1/2-y,-x
y,x,z
y,1/2+x,1/2+z
1/2+y,x,1/2+z
1/2+y,1/2+x,z
-x,-z,-y
-x,1/2-z,1/2-y
1/2-x,-z,1/2-y
1/2-x,1/2-z,-y
z,y,x
z,1/2+y,1/2+x
1/2+z,y,1/2+x
1/2+z,1/2+y,x
-y,-x,-z
-y,1/2-x,1/2-z
1/2-y,-x,1/2-z
1/2-y,1/2-x,-z
z,x,-y
z,1/2+x,1/2-y
1/2+z,x,1/2-y
1/2+z,1/2+x,-y
-y,-z,x
-y,1/2-z,1/2+x
1/2-y,-z,1/2+x
1/2-y,1/2-z,x
x,y,-z
x,1/2+y,1/2-z
1/2+x,y,1/2-z
1/2+x,1/2+y,-z
-z,-x,y
-z,1/2-x,1/2+y
1/2-z,-x,1/2+y
1/2-z,1/2-x,y
y,z,-x
y,1/2+z,1/2-x
1/2+y,z,1/2-x
1/2+y,1/2+z,-x
-x,-y,z
-x,1/2-y,1/2+z
1/2-x,-y,1/2+z
1/2-x,1/2-y,z
-z,x,y
-z,1/2+x,1/2+y
1/2-z,x,1/2+y
1/2-z,1/2+x,y
y,-z,-x
y,1/2-z,1/2-x
1/2+y,-z,1/2-x
1/2+y,1/2-z,-x
-x,y,z
-x,1/2+y,1/2+z
1/2-x,y,1/2+z
1/2-x,1/2+y,z
z,-x,-y
z,1/2-x,1/2-y
1/2+z,-x,1/2-y
1/2+z,1/2-x,-y
-y,z,x
-y,1/2+z,1/2+x
1/2-y,z,1/2+x
1/2-y,1/2+z,x
x,-y,-z
x,1/2-y,1/2-z
1/2+x,-y,1/2-z
1/2+x,1/2-y,-z
-x,z,-y
-x,1/2+z,1/2-y
1/2-x,z,1/2-y
1/2-x,1/2+z,-y
z,-y,x
z,1/2-y,1/2+x
1/2+z,-y,1/2+x
1/2+z,1/2-y,x
-y,x,-z
-y,1/2+x,1/2-z
1/2-y,x,1/2-z
1/2-y,1/2+x,-z
x,-z,y
x,1/2-z,1/2+y
1/2+x,-z,1/2+y
1/2+x,1/2-z,y
-z,y,-x
-z,1/2+y,1/2-x
1/2-z,y,1/2-x
1/2-z,1/2+y,-x
y,-x,z
y,1/2-x,1/2+z
1/2+y,-x,1/2+z
1/2+y,1/2-x,z
-x,-z,y
-x,1/2-z,1/2+y
1/2-x,-z,1/2+y
1/2-x,1/2-z,y
z,y,-x
z,1/2+y,1/2-x
1/2+z,y,1/2-x
1/2+z,1/2+y,-x
-y,-x,z
-y,1/2-x,1/2+z
1/2-y,-x,1/2+z
1/2-y,1/2-x,z
x,z,-y
x,1/2+z,1/2-y
1/2+x,z,1/2-y
1/2+x,1/2+z,-y
-z,-y,x
-z,1/2-y,1/2+x
1/2-z,-y,1/2+x
1/2-z,1/2-y,x
y,x,-z
y,1/2+x,1/2-z
1/2+y,x,1/2-z
1/2+y,1/2+x,-z
-z,-x,-y
-z,1/2-x,1/2-y
1/2-z,-x,1/2-y
1/2-z,1/2-x,-y
y,z,x
y,1/2+z,1/2+x
1/2+y,z,1/2+x
1/2+y,1/2+z,x
-x,-y,-z
-x,1/2-y,1/2-z
1/2-x,-y,1/2-z
1/2-x,1/2-y,-z
z,x,y
z,1/2+x,1/2+y
1/2+z,x,1/2+y
1/2+z,1/2+x,y
-y,-z,-x
-y,1/2-z,1/2-x
1/2-y,-z,1/2-x
1/2-y,1/2-z,-x

loop_
_atom_site_label
_atom_site_fract_x
_atom_site_fract_y
_atom_site_fract_z
_atom_site_occupancy
_atom_site_U_iso_or_equiv
_atom_site_type_symbol
_atom_site_attached_hydrogens
CeA 0.00000 0.00000 0.50000 0.62000 0.00930 Ce 0
YA 0.00000 0.00000 0.50000 0.20000 0.00930 Y 0
NdA 0.00000 0.00000 0.50000 0.06000 0.00930 Nd 0
LaA 0.00000 0.00000 0.50000 0.03000 0.00930 La 0
PrA 0.00000 0.00000 0.50000 0.01000 0.00930 Pr 0
SmA 0.00000 0.00000 0.50000 0.01000 0.00930 Sm 0
GdA 0.00000 0.00000 0.50000 0.02000 0.00930 Gd 0
DyA 0.00000 0.00000 0.50000 0.02000 0.00930 Dy 0
ErA 0.00000 0.00000 0.50000 0.01000 0.00930 Er 0
YbA 0.00000 0.00000 0.50000 0.02000 0.00930 Yb 0
OX 0.25000 0.25000 0.25000 0.84000 0.01280 O 0
FX 0.25000 0.25000 0.25000 0.12000 0.01280 F 0

loop_
_cod_changelog_entry_id
_cod_changelog_entry_author
_cod_changelog_entry_date
_cod_changelog_entry_text
1
;cod-tools version 3.8.0
Id: cif_guess_AMCSD_atom_types 9581 2023-05-17 12:35:41Z saulius
;
2023-05-23T09:22:00+03:00
;Derived atom types and hydrogen counts
from atom names that follow the AMCSD naming convention
(Wat == water, O-H == hydroxyl).
;

loop_
_cod_related_entry_id
_cod_related_entry_database
_cod_related_entry_code
1 AMCSD 0018569
